data_7012591
loop_
_publ_author_name
'Turner, Adele'
'Jaffr\`es, Paul-Alain'
'MacLean, Elizabeth J.'
'Villemin, Didier'
'McKee, Vickie'
'Hix, Gary B.'

_publ_section_title
;
 Hydrothermal synthesis and crystal structure of two Co phosphonates
 containing trifunctional phosphonate anions: Co3(O3PCH2NH2CH2PO3)2 and
 Co3(O3PCH2-NC4H7-CO2)2&#x00B7;5H2O
;
_journal_issue 7
_journal_name_full 'Dalton Transactions'
_journal_page_first 1314
_journal_paper_doi 10.1039/b212266a
_journal_year 2003
_chemical_formula_sum 'C12 H28 Co3 N2 O15 P2'
_chemical_formula_weight 679.02
_chemical_melting_point decomposes
_space_group_IT_number 2
_symmetry_cell_setting triclinic
_symmetry_space_group_name_Hall '-P 1'
_symmetry_space_group_name_H-M 'P -1'
_atom_sites_solution_hydrogens geom
_atom_sites_solution_primary direct
_atom_sites_solution_secondary difmap
_audit_creation_method SHELXL-97
_cell_angle_alpha 90.238(5)
_cell_angle_beta 106.810(5)
_cell_angle_gamma 111.346(4)
_cell_formula_units_Z 2
_cell_length_a 9.985(2)
_cell_length_b 10.378(3)
_cell_length_c 11.942(3)
_cell_measurement_temperature 150(2)
_cell_volume 1095.0(5)
_computing_molecular_graphics 'SHELXL-97 (Sheldrick, 1997)'
_computing_publication_material 'SHELXL-97 (Sheldrick, 1997)'
_computing_structure_refinement 'SHELXL-97 (Sheldrick, 1997)'
_computing_structure_solution 'SHELXL-97 (Sheldrick, 1997)'
_diffrn_ambient_temperature 0(2)
_diffrn_measured_fraction_theta_full 0.995
_diffrn_measured_fraction_theta_max 0.995
_diffrn_radiation_monochromator graphite
_diffrn_radiation_source 'fine-focus sealed tube'
_diffrn_radiation_type MoK\a
_diffrn_radiation_wavelength 0.71073
_diffrn_reflns_av_R_equivalents 0.0759
_diffrn_reflns_av_sigmaI/netI 0.1207
_diffrn_reflns_limit_h_max 11
_diffrn_reflns_limit_h_min -11
_diffrn_reflns_limit_k_max 12
_diffrn_reflns_limit_k_min -12
_diffrn_reflns_limit_l_max 14
_diffrn_reflns_limit_l_min -13
_diffrn_reflns_number 8099
_diffrn_reflns_theta_full 24.77
_diffrn_reflns_theta_max 24.77
_diffrn_reflns_theta_min 1.79
_exptl_absorpt_coefficient_mu 2.472
_exptl_absorpt_correction_T_max 0.7902
_exptl_absorpt_correction_T_min 0.7902
_exptl_absorpt_correction_type multi-scan
_exptl_crystal_colour purple
_exptl_crystal_density_diffrn 2.060
_exptl_crystal_density_method 'not measured'
_exptl_crystal_description plate
_exptl_crystal_F_000 690
_exptl_crystal_size_max 0.05
_exptl_crystal_size_mid 0.05
_exptl_crystal_size_min 0.02
_refine_diff_density_max 0.820
_refine_diff_density_min -0.644
_refine_diff_density_rms 0.146
_refine_ls_extinction_method none
_refine_ls_goodness_of_fit_ref 0.924
_refine_ls_hydrogen_treatment mixed
_refine_ls_matrix_type full
_refine_ls_number_parameters 307
_refine_ls_number_reflns 3736
_refine_ls_number_restraints 0
_refine_ls_restrained_S_all 0.924
_refine_ls_R_factor_all 0.0948
_refine_ls_R_factor_gt 0.0535
_refine_ls_shift/su_max 0.001
_refine_ls_shift/su_mean 0.000
_refine_ls_structure_factor_coef Fsqd
_refine_ls_weighting_details 'calc w=1/[\s^2^(Fo^2^)+(0.0638P)^2^+0.0000P] where P=(Fo^2^+2Fc^2^)/3'
_refine_ls_weighting_scheme calc
_refine_ls_wR_factor_gt 0.1222
_refine_ls_wR_factor_ref 0.1384
_reflns_number_gt 2475
_reflns_number_total 3736
_reflns_threshold_expression >2sigma(I)
_cod_data_source_file b212266a.txt
_cod_data_source_block ejm48
_cod_original_sg_symbol_H-M P-1
_cod_database_code 7012591

loop_
_symmetry_equiv_pos_as_xyz
'x, y, z'
'-x, -y, -z'

loop_
_atom_site_label
_atom_site_type_symbol
_atom_site_fract_x
_atom_site_fract_y
_atom_site_fract_z
_atom_site_U_iso_or_equiv
_atom_site_adp_type
_atom_site_occupancy
_atom_site_symmetry_multiplicity
_atom_site_calc_flag
_atom_site_refinement_flags
_atom_site_disorder_assembly
_atom_site_disorder_group
Co1 Co 0.02839(10) 0.58569(9) 0.88900(8) 0.0134(3) Uani 1 1 d . . .
Co2 Co 0.47778(11) 0.93956(10) 1.12339(9) 0.0171(3) Uani 1 1 d . . .
Co3 Co -0.10927(11) 0.84039(10) 0.98060(9) 0.0158(3) Uani 1 1 d . . .
P1 P -0.1435(2) 0.25761(18) 0.83656(17) 0.0142(4) Uani 1 1 d . . .
P2 P 0.1906(2) 0.92822(18) 0.88715(16) 0.0132(4) Uani 1 1 d . . .
O15 O 0.0846(5) 0.9631(5) 0.9421(4) 0.0171(11) Uani 1 1 d . . .
O7 O -0.1506(5) 0.6441(5) 0.8834(5) 0.0190(11) Uani 1 1 d . . .
O1 O 0.4364(6) 0.7455(6) 1.0314(6) 0.0442(17) Uani 1 1 d . . .
O9 O 0.3558(5) 0.9909(5) 0.9674(4) 0.0199(12) Uani 1 1 d . . .
O5 O -0.1031(5) 0.3813(5) 0.9289(4) 0.0166(11) Uani 1 1 d . . .
O6 O 0.2009(6) 0.5131(6) 0.8879(5) 0.0260(13) Uani 1 1 d . . .
O2 O -0.5271(6) 0.8689(6) 0.7895(5) 0.0300(13) Uani 1 1 d . . .
N2 N 0.3241(7) 1.0467(6) 0.7218(5) 0.0207(14) Uani 1 1 d . . .
N1 N -0.1176(6) 0.4868(6) 0.7139(5) 0.0151(13) Uani 1 1 d . . .
O14 O 0.1411(5) 0.7746(5) 0.8472(4) 0.0172(11) Uani 1 1 d . . .
O11 O 0.0310(6) 0.8125(5) 1.1336(4) 0.0232(12) Uani 1 1 d . . .
O12 O -0.3060(6) 0.1570(5) 0.8093(4) 0.0236(12) Uani 1 1 d . . .
O8 O -0.3991(6) 0.5252(6) 0.8310(6) 0.0414(16) Uani 1 1 d . . .
C6 C -0.1214(9) 0.3407(7) 0.7042(6) 0.0168(16) Uani 1 1 d . . .
H6A H -0.0264 0.3433 0.6923 0.020 Uiso 1 1 calc R . .
H6B H -0.2066 0.2845 0.6346 0.020 Uiso 1 1 calc R . .
C1 C -0.2746(8) 0.5560(8) 0.8140(7) 0.0226(18) Uani 1 1 d . . .
C3 C -0.0685(9) 0.5604(8) 0.6173(7) 0.0228(17) Uani 1 1 d . . .
H3A H -0.0997 0.4943 0.5460 0.027 Uiso 1 1 calc R . .
H3B H 0.0427 0.6112 0.6422 0.027 Uiso 1 1 calc R . .
C2 C -0.2707(8) 0.4880(8) 0.7027(7) 0.0237(18) Uani 1 1 d . . .
H2 H -0.3479 0.3903 0.6833 0.028 Uiso 1 1 calc R . .
C12 C -0.6204(10) 0.8353(9) 0.6845(8) 0.035(2) Uani 1 1 d . . .
O13 O -0.6486(9) 0.7304(7) 0.6175(6) 0.060(2) Uani 1 1 d . . .
C11 C 0.3539(10) 1.1717(9) 0.6554(8) 0.031(2) Uani 1 1 d . . .
H11A H 0.2594 1.1869 0.6178 0.037 Uiso 1 1 calc R . .
H11B H 0.4287 1.2568 0.7084 0.037 Uiso 1 1 calc R . .
C7 C 0.1942(8) 1.0293(8) 0.7646(6) 0.0189(16) Uani 1 1 d . . .
H7A H 0.0990 0.9828 0.6991 0.023 Uiso 1 1 calc R . .
H7B H 0.1985 1.1224 0.7890 0.023 Uiso 1 1 calc R . .
C4 C -0.1501(10) 0.6614(9) 0.5949(8) 0.037(2) Uani 1 1 d . . .
H4A H -0.0997 0.7429 0.6565 0.044 Uiso 1 1 calc R . .
H4B H -0.1550 0.6943 0.5167 0.044 Uiso 1 1 calc R . .
C5 C -0.3063(10) 0.5723(10) 0.6002(8) 0.037(2) Uani 1 1 d . . .
H5A H -0.3690 0.5103 0.5255 0.044 Uiso 1 1 calc R . .
H5B H -0.3592 0.6306 0.6171 0.044 Uiso 1 1 calc R . .
C10 C 0.4143(12) 1.1356(10) 0.5659(9) 0.049(3) Uani 1 1 d . . .
H10A H 0.5201 1.1435 0.6013 0.059 Uiso 1 1 calc R . .
H10B H 0.4093 1.1954 0.5016 0.059 Uiso 1 1 calc R . .
C8 C 0.2880(10) 0.9246(9) 0.6364(7) 0.032(2) Uani 1 1 d . . .
H8 H 0.1786 0.8646 0.6200 0.038 Uiso 1 1 calc R . .
C9 C 0.3073(14) 0.9848(11) 0.5220(8) 0.058(3) Uani 1 1 d . . .
H9A H 0.3522 0.9353 0.4822 0.069 Uiso 1 1 calc R . .
H9B H 0.2092 0.9792 0.4670 0.069 Uiso 1 1 calc R . .
O16 O -0.2320(6) 0.8858(5) 0.8188(5) 0.0252(12) Uani 1 1 d . . .
O17 O -0.3096(6) 0.7152(6) 1.0141(5) 0.0325(14) Uani 1 1 d . . .
O18 O 0.3036(7) 0.4902(7) 0.7123(6) 0.0435(16) Uani 1 1 d . . .

loop_
_atom_site_aniso_label
_atom_site_aniso_U_11
_atom_site_aniso_U_22
_atom_site_aniso_U_33
_atom_site_aniso_U_23
_atom_site_aniso_U_13
_atom_site_aniso_U_12
Co1 0.0160(5) 0.0089(5) 0.0160(5) 0.0028(4) 0.0056(4) 0.0049(4)
Co2 0.0158(5) 0.0175(6) 0.0199(6) 0.0042(4) 0.0084(4) 0.0065(4)
Co3 0.0143(5) 0.0093(5) 0.0267(6) 0.0045(4) 0.0096(4) 0.0053(4)
P1 0.0158(10) 0.0103(9) 0.0175(10) 0.0030(8) 0.0082(8) 0.0040(8)
P2 0.0119(9) 0.0103(9) 0.0188(10) 0.0044(8) 0.0063(8) 0.0046(7)
O15 0.012(2) 0.013(3) 0.029(3) 0.004(2) 0.010(2) 0.005(2)
O7 0.009(2) 0.011(3) 0.036(3) -0.004(2) 0.005(2) 0.004(2)
O1 0.023(3) 0.028(3) 0.079(5) -0.016(3) 0.014(3) 0.007(3)
O9 0.011(3) 0.020(3) 0.026(3) 0.003(2) 0.005(2) 0.004(2)
O5 0.017(3) 0.014(3) 0.017(3) 0.002(2) 0.007(2) 0.004(2)
O6 0.017(3) 0.029(3) 0.033(3) 0.003(3) 0.002(2) 0.014(2)
O2 0.023(3) 0.025(3) 0.036(4) -0.006(3) 0.000(3) 0.009(3)
N2 0.028(4) 0.012(3) 0.025(4) 0.007(3) 0.013(3) 0.006(3)
N1 0.019(3) 0.010(3) 0.016(3) 0.006(2) 0.007(3) 0.003(2)
O14 0.026(3) 0.007(2) 0.021(3) 0.003(2) 0.011(2) 0.006(2)
O11 0.027(3) 0.027(3) 0.025(3) 0.003(2) 0.011(2) 0.019(2)
O12 0.028(3) 0.018(3) 0.022(3) 0.001(2) 0.009(2) 0.003(2)
O8 0.020(3) 0.044(4) 0.056(4) -0.012(3) 0.015(3) 0.005(3)
C6 0.027(4) 0.008(4) 0.016(4) 0.003(3) 0.006(3) 0.008(3)
C1 0.018(4) 0.012(4) 0.038(5) 0.005(3) 0.007(4) 0.008(3)
C3 0.028(4) 0.016(4) 0.021(4) 0.008(3) 0.010(4) 0.002(3)
C2 0.023(4) 0.012(4) 0.034(5) 0.003(3) 0.007(4) 0.005(3)
C12 0.035(5) 0.020(5) 0.049(6) -0.002(4) 0.006(5) 0.014(4)
O13 0.085(5) 0.030(4) 0.055(5) -0.017(3) 0.000(4) 0.028(4)
C11 0.030(5) 0.032(5) 0.038(5) 0.022(4) 0.016(4) 0.014(4)
C7 0.021(4) 0.018(4) 0.022(4) 0.010(3) 0.009(3) 0.011(3)
C4 0.040(5) 0.027(5) 0.034(5) 0.010(4) 0.003(4) 0.009(4)
C5 0.034(5) 0.045(6) 0.030(5) 0.009(4) -0.002(4) 0.022(4)
C10 0.066(7) 0.041(6) 0.043(6) 0.008(5) 0.022(5) 0.018(5)
C8 0.044(5) 0.028(5) 0.022(5) -0.001(4) 0.008(4) 0.016(4)
C9 0.092(9) 0.056(7) 0.026(5) 0.002(5) 0.020(6) 0.028(7)
O16 0.029(3) 0.019(3) 0.029(3) 0.003(2) 0.002(3) 0.017(2)
O17 0.027(3) 0.026(3) 0.047(4) 0.005(3) 0.021(3) 0.007(3)
O18 0.039(4) 0.046(4) 0.044(4) -0.006(3) 0.012(3) 0.016(3)

loop_
_atom_type_symbol
_atom_type_description
_atom_type_scat_dispersion_real
_atom_type_scat_dispersion_imag
_atom_type_scat_source
C C 0.0033 0.0016 'International Tables Vol C Tables 4.2.6.8 and 6.1.1.4'
H H 0.0000 0.0000 'International Tables Vol C Tables 4.2.6.8 and 6.1.1.4'
Co Co 0.3494 0.9721 'International Tables Vol C Tables 4.2.6.8 and 6.1.1.4'
N N 0.0061 0.0033 'International Tables Vol C Tables 4.2.6.8 and 6.1.1.4'
O O 0.0106 0.0060 'International Tables Vol C Tables 4.2.6.8 and 6.1.1.4'
P P 0.1023 0.0942 'International Tables Vol C Tables 4.2.6.8 and 6.1.1.4'

loop_
_geom_angle_atom_site_label_1
_geom_angle_atom_site_label_2
_geom_angle_atom_site_label_3
_geom_angle
_geom_angle_site_symmetry_1
_geom_angle_site_symmetry_3
_geom_angle_publ_flag
O14 Co1 O5 101.94(19) . 2_567 ?
O14 Co1 O7 89.98(19) . . ?
O5 Co1 O7 91.06(19) 2_567 . ?
O14 Co1 O6 92.7(2) . . ?
O5 Co1 O6 91.1(2) 2_567 . ?
O7 Co1 O6 176.1(2) . . ?
O14 Co1 N1 98.7(2) . . ?
O5 Co1 N1 158.0(2) 2_567 . ?
O7 Co1 N1 81.3(2) . . ?
O6 Co1 N1 95.5(2) . . ?
O14 Co1 O5 177.46(19) . . ?
O5 Co1 O5 79.7(2) 2_567 . ?
O7 Co1 O5 88.00(18) . . ?
O6 Co1 O5 89.27(19) . . ?
N1 Co1 O5 79.43(19) . . ?
O12 Co2 O2 92.5(2) 2_567 2_577 ?
O12 Co2 O9 99.5(2) 2_567 . ?
O2 Co2 O9 90.6(2) 2_577 . ?
O12 Co2 O1 90.1(2) 2_567 . ?
O2 Co2 O1 177.3(2) 2_577 . ?
O9 Co2 O1 89.5(2) . . ?
O12 Co2 O9 170.3(2) 2_567 2_677 ?
O2 Co2 O9 97.1(2) 2_577 2_677 ?
O9 Co2 O9 78.53(19) . 2_677 ?
O1 Co2 O9 80.3(2) . 2_677 ?
O12 Co2 N2 99.8(2) 2_567 2_677 ?
O2 Co2 N2 79.4(2) 2_577 2_677 ?
O9 Co2 N2 158.6(2) . 2_677 ?
O1 Co2 N2 99.6(2) . 2_677 ?
O9 Co2 N2 84.0(2) 2_677 2_677 ?
O11 Co3 O15 87.1(2) . . ?
O11 Co3 O17 94.5(2) . . ?
O15 Co3 O17 178.2(2) . . ?
O11 Co3 O16 173.5(2) . . ?
O15 Co3 O16 86.4(2) . . ?
O17 Co3 O16 92.0(2) . . ?
O11 Co3 O15 91.22(19) . 2_577 ?
O15 Co3 O15 82.04(19) . 2_577 ?
O17 Co3 O15 98.5(2) . 2_577 ?
O16 Co3 O15 87.16(19) . 2_577 ?
O11 Co3 O7 95.3(2) . . ?
O15 Co3 O7 98.08(18) . . ?
O17 Co3 O7 81.2(2) . . ?
O16 Co3 O7 86.37(19) . . ?
O15 Co3 O7 173.51(19) 2_577 . ?
O11 P1 O12 113.4(3) 2_567 . ?
O11 P1 O5 112.8(3) 2_567 . ?
O12 P1 O5 112.2(3) . . ?
O11 P1 C6 105.8(3) 2_567 . ?
O12 P1 C6 108.4(3) . . ?
O5 P1 C6 103.4(3) . . ?
O14 P2 O15 114.4(3) . . ?
O14 P2 O9 111.7(3) . . ?
O15 P2 O9 111.6(3) . . ?
O14 P2 C7 111.3(3) . . ?
O15 P2 C7 104.1(3) . . ?
O9 P2 C7 102.7(3) . . ?
P2 O15 Co3 132.8(3) . . ?
P2 O15 Co3 129.0(3) . 2_577 ?
Co3 O15 Co3 97.96(18) . 2_577 ?
C1 O7 Co1 110.9(4) . . ?
C1 O7 Co3 129.0(4) . . ?
Co1 O7 Co3 120.0(2) . . ?
P2 O9 Co2 134.2(3) . . ?
P2 O9 Co2 115.1(3) . 2_677 ?
Co2 O9 Co2 101.47(19) . 2_677 ?
P1 O5 Co1 134.5(3) . 2_567 ?
P1 O5 Co1 115.1(3) . . ?
Co1 O5 Co1 100.34(19) 2_567 . ?
C12 O2 Co2 118.2(5) . 2_577 ?
C7 N2 C8 110.6(6) . . ?
C7 N2 C11 109.4(6) . . ?
C8 N2 C11 106.3(6) . . ?
C7 N2 Co2 108.4(4) . 2_677 ?
C8 N2 Co2 108.5(5) . 2_677 ?
C11 N2 Co2 113.7(5) . 2_677 ?
C3 N1 C2 107.0(6) . . ?
C3 N1 C6 110.0(5) . . ?
C2 N1 C6 111.9(5) . . ?
C3 N1 Co1 114.1(4) . . ?
C2 N1 Co1 107.0(4) . . ?
C6 N1 Co1 106.9(4) . . ?
P2 O14 Co1 140.2(3) . . ?
P1 O11 Co3 135.1(3) 2_567 . ?
P1 O12 Co2 145.6(3) . 2_567 ?
N1 C6 P1 111.6(5) . . ?
O8 C1 O7 123.6(7) . . ?
O8 C1 C2 118.1(7) . . ?
O7 C1 C2 118.3(6) . . ?
N1 C3 C4 103.2(6) . . ?
N1 C2 C1 112.4(6) . . ?
N1 C2 C5 106.4(6) . . ?
C1 C2 C5 109.2(6) . . ?
O13 C12 O2 125.1(8) . . ?
O13 C12 C8 115.4(8) . 1_455 ?
O2 C12 C8 119.4(7) . 1_455 ?
C10 C11 N2 103.8(7) . . ?
N2 C7 P2 113.0(5) . . ?
C5 C4 C3 102.4(7) . . ?
C4 C5 C2 102.5(6) . . ?
C11 C10 C9 101.6(8) . . ?
N2 C8 C12 113.0(7) . 1_655 ?
N2 C8 C9 105.5(7) . . ?
C12 C8 C9 115.4(8) 1_655 . ?
C10 C9 C8 102.7(8) . . ?

loop_
_geom_bond_atom_site_label_1
_geom_bond_atom_site_label_2
_geom_bond_distance
_geom_bond_site_symmetry_2
_geom_bond_publ_flag
Co1 O14 2.021(5) . ?
Co1 O5 2.067(5) 2_567 ?
Co1 O7 2.070(5) . ?
Co1 O6 2.119(5) . ?
Co1 N1 2.163(6) . ?
Co1 O5 2.189(5) . ?
Co2 O12 2.036(5) 2_567 ?
Co2 O2 2.062(5) 2_577 ?
Co2 O9 2.099(5) . ?
Co2 O1 2.133(6) . ?
Co2 O9 2.152(5) 2_677 ?
Co2 N2 2.243(6) 2_677 ?
Co3 O11 2.050(5) . ?
Co3 O15 2.075(5) . ?
Co3 O17 2.103(5) . ?
Co3 O16 2.125(5) . ?
Co3 O15 2.135(5) 2_577 ?
Co3 O7 2.182(5) . ?
P1 O11 1.511(5) 2_567 ?
P1 O12 1.512(5) . ?
P1 O5 1.543(5) . ?
P1 C6 1.834(7) . ?
P2 O14 1.516(5) . ?
P2 O15 1.536(5) . ?
P2 O9 1.537(5) . ?
P2 C7 1.805(7) . ?
O15 Co3 2.135(5) 2_577 ?
O7 C1 1.278(9) . ?
O9 Co2 2.152(5) 2_677 ?
O5 Co1 2.067(5) 2_567 ?
O2 C12 1.283(10) . ?
O2 Co2 2.062(5) 2_577 ?
N2 C7 1.480(9) . ?
N2 C8 1.491(10) . ?
N2 C11 1.505(9) . ?
N2 Co2 2.243(6) 2_677 ?
N1 C3 1.489(9) . ?
N1 C2 1.500(9) . ?
N1 C6 1.506(8) . ?
O11 P1 1.511(5) 2_567 ?
O12 Co2 2.036(5) 2_567 ?
O8 C1 1.244(9) . ?
C1 C2 1.519(11) . ?
C3 C4 1.527(11) . ?
C2 C5 1.541(11) . ?
C12 O13 1.242(10) . ?
C12 C8 1.531(12) 1_455 ?
C11 C10 1.477(12) . ?
C4 C5 1.517(12) . ?
C10 C9 1.522(14) . ?
C8 C12 1.531(12) 1_655 ?
C8 C9 1.538(12) . ?
